data_2230189
loop_
_publ_author_name
'Ahmad, Rohaya'
'Jeinie, Mohamad Faiz'
'Ismail, Nor Hadiani'
'Hazni, Hazrina'
'Ng, Seik Weng'

_publ_section_title
;
 3-Acetyl-5-hydroxy-2-methylanthra[1,2-<i>b</i>]furan-6,11-dione
;
_journal_coeditor_code XU5188
_journal_issue 5
_journal_name_full 'Acta Crystallographica Section E'
_journal_page_first o1144
_journal_paper_doi 10.1107/S1600536811013389
_journal_volume 67
_journal_year 2011
_chemical_formula_iupac 'C19 H12 O5'
_chemical_formula_moiety 'C19 H12 O5'
_chemical_formula_sum 'C19 H12 O5'
_chemical_formula_weight 320.29
_chemical_name_systematic
;
3-Acetyl-5-hydroxy-2-methylanthra[1,2-<i>b</i>]furan-6,11-dione
;
_space_group_IT_number 14
_symmetry_cell_setting monoclinic
_symmetry_space_group_name_Hall '-P 2ybc'
_symmetry_space_group_name_H-M 'P 1 21/c 1'
_atom_sites_solution_hydrogens geom
_atom_sites_solution_primary direct
_atom_sites_solution_secondary difmap
_audit_creation_method SHELXL-97
_cell_angle_alpha 90.00
_cell_angle_beta 110.342(8)
_cell_angle_gamma 90.00
_cell_formula_units_Z 8
_cell_length_a 12.5739(9)
_cell_length_b 22.0375(12)
_cell_length_c 10.7453(8)
_cell_measurement_reflns_used 1530
_cell_measurement_temperature 100(2)
_cell_measurement_theta_max 29.1283
_cell_measurement_theta_min 2.2182
_cell_volume 2791.8(4)
_computing_cell_refinement 'CrysAlis PRO (Agilent, 2010)'
_computing_data_collection 'CrysAlis PRO (Agilent, 2010)'
_computing_data_reduction 'CrysAlis PRO (Agilent, 2010)'
_computing_molecular_graphics 'X-SEED (Barbour, 2001)'
_computing_publication_material 'publCIF (Westrip, 2010)'
_computing_structure_refinement 'SHELXL97 (Sheldrick, 2008)'
_computing_structure_solution 'SHELXS97 (Sheldrick, 2008)'
_diffrn_ambient_temperature 100(2)
_diffrn_detector_area_resol_mean 10.4041
_diffrn_measured_fraction_theta_full 0.999
_diffrn_measured_fraction_theta_max 0.999
_diffrn_measurement_device_type 'Agilent SuperNova Dual diffractometer with an Atlas detector'
_diffrn_measurement_method \w
_diffrn_radiation_monochromator Mirror
_diffrn_radiation_source 'SuperNova (Mo) X-ray Source'
_diffrn_radiation_type MoK\a
_diffrn_radiation_wavelength 0.71073
_diffrn_reflns_av_R_equivalents 0.0927
_diffrn_reflns_av_sigmaI/netI 0.1576
_diffrn_reflns_limit_h_max 14
_diffrn_reflns_limit_h_min -14
_diffrn_reflns_limit_k_max 21
_diffrn_reflns_limit_k_min -26
_diffrn_reflns_limit_l_max 9
_diffrn_reflns_limit_l_min -12
_diffrn_reflns_number 12061
_diffrn_reflns_theta_full 25.00
_diffrn_reflns_theta_max 25.00
_diffrn_reflns_theta_min 2.22
_diffrn_standards_decay_% 0
_diffrn_standards_interval_count 0
_diffrn_standards_interval_time 0
_diffrn_standards_number 0
_exptl_absorpt_coefficient_mu 0.111
_exptl_absorpt_correction_T_max 0.9978
_exptl_absorpt_correction_T_min 0.9621
_exptl_absorpt_correction_type multi-scan
_exptl_absorpt_process_details '(CrysAlis PRO; Agilent, 2010)'
_exptl_crystal_colour orange
_exptl_crystal_density_diffrn 1.524
_exptl_crystal_density_method 'not measured'
_exptl_crystal_description plate
_exptl_crystal_F_000 1328
_exptl_crystal_size_max 0.35
_exptl_crystal_size_mid 0.05
_exptl_crystal_size_min 0.02
_refine_diff_density_max 0.253
_refine_diff_density_min -0.279
_refine_ls_extinction_method none
_refine_ls_goodness_of_fit_ref 0.948
_refine_ls_hydrogen_treatment mixed
_refine_ls_matrix_type full
_refine_ls_number_parameters 445
_refine_ls_number_reflns 4905
_refine_ls_number_restraints 2
_refine_ls_restrained_S_all 0.948
_refine_ls_R_factor_all 0.1632
_refine_ls_R_factor_gt 0.0678
_refine_ls_shift/su_max 0.001
_refine_ls_shift/su_mean 0.001
_refine_ls_structure_factor_coef Fsqd
_refine_ls_weighting_details 'calc w=1/[\s^2^(Fo^2^)+(0.0290P)^2^] where P=(Fo^2^+2Fc^2^)/3'
_refine_ls_weighting_scheme calc
_refine_ls_wR_factor_gt 0.1100
_refine_ls_wR_factor_ref 0.1494
_reflns_number_gt 2305
_reflns_number_total 4905
_reflns_threshold_expression I>2\s(I)
_cod_data_source_file xu5188.cif
_cod_data_source_block I
_cod_original_cell_volume 2791.8(3)
_cod_original_sg_symbol_H-M 'P 21/c'
_cod_database_code 2230189
_cod_database_fobs_code 2230189

loop_
_symmetry_equiv_pos_as_xyz
'x, y, z'
'-x, y+1/2, -z+1/2'
'-x, -y, -z'
'x, -y-1/2, z-1/2'

loop_
_atom_site_type_symbol
_atom_site_label
_atom_site_fract_x
_atom_site_fract_y
_atom_site_fract_z
_atom_site_U_iso_or_equiv
_atom_site_adp_type
_atom_site_calc_flag
_atom_site_refinement_flags
_atom_site_occupancy
_atom_site_disorder_assembly
_atom_site_disorder_group
O O1 0.1639(2) 0.63359(13) 0.4656(3) 0.0307(8) Uani d . 1 . .
O O2 0.1956(2) 0.42672(12) 0.4828(3) 0.0225(7) Uani d . 1 . .
O O3 0.1802(2) 0.32131(13) 0.6137(3) 0.0308(8) Uani d . 1 . .
O O4 0.0110(2) 0.44812(14) 0.9299(3) 0.0406(9) Uani d . 1 . .
O O5 0.0397(3) 0.55000(14) 0.8246(3) 0.0303(8) Uani d D 1 . .
O O6 0.4668(2) 0.26821(13) 0.8213(3) 0.0361(8) Uani d . 1 . .
O O7 0.3238(2) 0.41683(13) 1.0149(3) 0.0256(7) Uani d . 1 . .
O O8 0.2983(2) 0.53832(13) 1.0463(3) 0.0315(8) Uani d . 1 . .
O O9 0.4542(2) 0.58374(13) 0.6465(3) 0.0297(8) Uani d . 1 . .
O O10 0.4846(3) 0.47096(16) 0.6165(3) 0.0313(8) Uani d D 1 . .
C C1 0.2569(4) 0.60289(19) 0.3177(5) 0.0344(13) Uani d . 1 . .
H H1A 0.2554 0.6464 0.2986 0.052 Uiso calc R 1 . .
H H1B 0.2167 0.5807 0.2358 0.052 Uiso calc R 1 . .
H H1C 0.3357 0.5889 0.3537 0.052 Uiso calc R 1 . .
C C2 0.2001(3) 0.5916(2) 0.4175(4) 0.0242(11) Uani d . 1 . .
C C3 0.1909(3) 0.52918(19) 0.4607(4) 0.0218(11) Uani d . 1 . .
C C4 0.2152(3) 0.4754(2) 0.4141(4) 0.0235(11) Uani d . 1 . .
C C5 0.2569(3) 0.4558(2) 0.3062(4) 0.0291(11) Uani d . 1 . .
H H5A 0.3127 0.4232 0.3390 0.044 Uiso calc R 1 . .
H H5B 0.2925 0.4904 0.2784 0.044 Uiso calc R 1 . .
H H5C 0.1930 0.4411 0.2304 0.044 Uiso calc R 1 . .
C C6 0.1547(3) 0.45001(19) 0.5772(4) 0.0205(10) Uani d . 1 . .
C C7 0.1232(3) 0.41721(18) 0.6675(4) 0.0195(10) Uani d . 1 . .
C C8 0.1320(3) 0.3503(2) 0.6764(4) 0.0249(11) Uani d . 1 . .
C C9 0.0804(3) 0.31883(19) 0.7640(4) 0.0240(11) Uani d . 1 . .
C C10 0.0730(3) 0.2559(2) 0.7613(4) 0.0302(12) Uani d . 1 . .
H H10A 0.1046 0.2333 0.7073 0.036 Uiso calc R 1 . .
C C11 0.0198(4) 0.2258(2) 0.8367(5) 0.0373(13) Uani d . 1 . .
H H11 0.0144 0.1828 0.8339 0.045 Uiso calc R 1 . .
C C12 -0.0259(4) 0.2590(2) 0.9169(5) 0.0370(13) Uani d . 1 . .
H H12 -0.0635 0.2385 0.9676 0.044 Uiso calc R 1 . .
C C13 -0.0167(3) 0.3215(2) 0.9230(4) 0.0302(12) Uani d . 1 . .
H H13 -0.0455 0.3438 0.9799 0.036 Uiso calc R 1 . .
C C14 0.0356(3) 0.3520(2) 0.8445(4) 0.0249(11) Uani d . 1 . .
C C15 0.0417(3) 0.4196(2) 0.8474(4) 0.0280(12) Uani d . 1 . .
C C16 0.0813(3) 0.45079(19) 0.7526(4) 0.0219(10) Uani d . 1 . .
C C17 0.0767(3) 0.5151(2) 0.7443(4) 0.0223(11) Uani d . 1 . .
C C18 0.1098(3) 0.54647(19) 0.6509(4) 0.0210(10) Uani d . 1 . .
H H18 0.1059 0.5895 0.6459 0.025 Uiso calc R 1 . .
C C19 0.1483(3) 0.51364(18) 0.5662(4) 0.0178(10) Uani d . 1 . .
C C20 0.3954(4) 0.22087(18) 0.9754(4) 0.0335(12) Uani d . 1 . .
H H20A 0.4295 0.1844 0.9528 0.050 Uiso calc R 1 . .
H H20B 0.3133 0.2150 0.9502 0.050 Uiso calc R 1 . .
H H20C 0.4284 0.2282 1.0712 0.050 Uiso calc R 1 . .
C C21 0.4183(4) 0.2744(2) 0.9022(4) 0.0273(11) Uani d . 1 . .
C C22 0.3851(3) 0.33562(18) 0.9271(4) 0.0216(10) Uani d . 1 . .
C C23 0.3357(3) 0.35386(19) 1.0167(4) 0.0232(11) Uani d . 1 . .
C C24 0.2934(4) 0.32387(19) 1.1114(4) 0.0331(12) Uani d . 1 . .
H H24A 0.2659 0.2832 1.0789 0.050 Uiso calc R 1 . .
H H24B 0.2310 0.3477 1.1215 0.050 Uiso calc R 1 . .
H H24C 0.3548 0.3206 1.1975 0.050 Uiso calc R 1 . .
C C25 0.3663(3) 0.43878(19) 0.9207(4) 0.0211(10) Uani d . 1 . .
C C26 0.3693(3) 0.49820(19) 0.8854(4) 0.0188(10) Uani d . 1 . .
C C27 0.3289(3) 0.54833(19) 0.9518(4) 0.0223(10) Uani d . 1 . .
C C28 0.3271(3) 0.61072(19) 0.8981(4) 0.0223(11) Uani d . 1 . .
C C29 0.2850(4) 0.65801(19) 0.9521(5) 0.0303(12) Uani d . 1 . .
H H29 0.2585 0.6506 1.0235 0.036 Uiso calc R 1 . .
C C30 0.2814(4) 0.7162(2) 0.9015(5) 0.0341(12) Uani d . 1 . .
H H30 0.2503 0.7485 0.9364 0.041 Uiso calc R 1 . .
C C31 0.3238(4) 0.7273(2) 0.7989(5) 0.0346(12) Uani d . 1 . .
H H31 0.3232 0.7673 0.7658 0.042 Uiso calc R 1 . .
C C32 0.3665(3) 0.6800(2) 0.7460(5) 0.0309(12) Uani d . 1 . .
H H32 0.3942 0.6874 0.6756 0.037 Uiso calc R 1 . .
C C33 0.3689(3) 0.62214(19) 0.7951(4) 0.0203(10) Uani d . 1 . .
C C34 0.4148(3) 0.5720(2) 0.7356(4) 0.0249(11) Uani d . 1 . .
C C35 0.4106(3) 0.51037(19) 0.7802(4) 0.0193(10) Uani d . 1 . .
C C36 0.4479(3) 0.46163(19) 0.7192(4) 0.0216(10) Uani d . 1 . .
C C37 0.4450(3) 0.4014(2) 0.7599(4) 0.0246(11) Uani d . 1 . .
H H37 0.4705 0.3692 0.7187 0.030 Uiso calc R 1 . .
C C38 0.4041(3) 0.39022(19) 0.8614(4) 0.0218(11) Uani d . 1 . .
H H5 0.022(3) 0.5247(15) 0.873(4) 0.034(15) Uiso d D 1 . .
H H10 0.478(5) 0.5087(7) 0.603(6) 0.09(2) Uiso d D 1 . .

loop_
_atom_site_aniso_label
_atom_site_aniso_U_11
_atom_site_aniso_U_22
_atom_site_aniso_U_33
_atom_site_aniso_U_12
_atom_site_aniso_U_13
_atom_site_aniso_U_23
O1 0.0392(19) 0.0233(18) 0.030(2) -0.0006(15) 0.0133(16) -0.0033(16)
O2 0.0276(17) 0.0213(17) 0.0210(18) 0.0004(14) 0.0117(14) 0.0014(14)
O3 0.0354(19) 0.0278(19) 0.031(2) -0.0003(15) 0.0138(16) -0.0033(16)
O4 0.051(2) 0.047(2) 0.037(2) 0.0000(17) 0.0321(19) -0.0083(18)
O5 0.0377(19) 0.031(2) 0.029(2) -0.0037(17) 0.0201(17) -0.0064(17)
O6 0.048(2) 0.0312(19) 0.036(2) 0.0053(17) 0.0242(18) -0.0004(17)
O7 0.0329(18) 0.0278(19) 0.0185(18) 0.0013(15) 0.0118(15) 0.0035(15)
O8 0.045(2) 0.0299(19) 0.024(2) -0.0007(16) 0.0181(17) -0.0013(16)
O9 0.0312(18) 0.036(2) 0.028(2) 0.0023(15) 0.0180(16) 0.0068(16)
O10 0.0380(19) 0.037(2) 0.027(2) 0.0013(18) 0.0215(16) 0.0040(18)
C1 0.047(3) 0.024(3) 0.039(3) 0.003(2) 0.023(3) 0.008(2)
C2 0.022(2) 0.029(3) 0.020(3) -0.003(2) 0.007(2) 0.000(2)
C3 0.020(2) 0.025(3) 0.020(3) -0.001(2) 0.007(2) -0.003(2)
C4 0.021(2) 0.029(3) 0.019(3) 0.001(2) 0.004(2) 0.002(2)
C5 0.033(3) 0.033(3) 0.029(3) -0.001(2) 0.020(2) -0.001(2)
C6 0.017(2) 0.027(3) 0.016(3) 0.002(2) 0.004(2) -0.004(2)
C7 0.015(2) 0.024(3) 0.016(3) -0.002(2) 0.0015(19) -0.002(2)
C8 0.022(2) 0.032(3) 0.017(3) -0.001(2) 0.003(2) 0.000(2)
C9 0.022(2) 0.031(3) 0.015(3) -0.002(2) 0.001(2) 0.001(2)
C10 0.029(3) 0.034(3) 0.025(3) 0.000(2) 0.006(2) 0.005(2)
C11 0.042(3) 0.036(3) 0.029(3) -0.003(3) 0.006(3) 0.011(3)
C12 0.036(3) 0.046(3) 0.028(3) -0.003(3) 0.010(2) 0.016(3)
C13 0.029(3) 0.044(3) 0.020(3) -0.001(2) 0.011(2) 0.002(2)
C14 0.020(2) 0.033(3) 0.019(3) -0.002(2) 0.005(2) 0.004(2)
C15 0.025(3) 0.039(3) 0.024(3) -0.003(2) 0.014(2) -0.004(2)
C16 0.016(2) 0.029(3) 0.020(3) -0.002(2) 0.007(2) 0.000(2)
C17 0.020(2) 0.035(3) 0.015(3) 0.001(2) 0.009(2) -0.006(2)
C18 0.021(2) 0.020(2) 0.020(3) -0.002(2) 0.005(2) -0.006(2)
C19 0.010(2) 0.023(3) 0.015(3) -0.002(2) -0.0008(19) -0.002(2)
C20 0.053(3) 0.024(3) 0.029(3) 0.004(2) 0.020(3) 0.003(2)
C21 0.031(3) 0.025(3) 0.023(3) -0.002(2) 0.006(2) -0.007(2)
C22 0.022(2) 0.023(3) 0.018(3) -0.004(2) 0.005(2) 0.000(2)
C23 0.025(2) 0.018(3) 0.021(3) -0.003(2) 0.002(2) -0.001(2)
C24 0.045(3) 0.028(3) 0.031(3) -0.006(2) 0.019(2) 0.003(2)
C25 0.014(2) 0.028(3) 0.017(3) 0.000(2) 0.0006(19) -0.005(2)
C26 0.012(2) 0.024(3) 0.019(3) -0.003(2) 0.0029(19) 0.002(2)
C27 0.023(2) 0.029(3) 0.013(3) -0.002(2) 0.004(2) -0.003(2)
C28 0.021(2) 0.026(3) 0.019(3) -0.003(2) 0.005(2) 0.000(2)
C29 0.038(3) 0.027(3) 0.027(3) -0.001(2) 0.013(2) -0.002(2)
C30 0.041(3) 0.026(3) 0.040(3) 0.004(2) 0.020(3) -0.004(2)
C31 0.044(3) 0.019(3) 0.044(4) 0.001(2) 0.019(3) 0.002(2)
C32 0.032(3) 0.031(3) 0.033(3) -0.006(2) 0.016(2) 0.001(3)
C33 0.017(2) 0.022(3) 0.020(3) -0.004(2) 0.003(2) -0.001(2)
C34 0.018(2) 0.034(3) 0.017(3) -0.005(2) -0.001(2) -0.001(2)
C35 0.014(2) 0.023(3) 0.020(3) 0.002(2) 0.005(2) 0.005(2)
C36 0.014(2) 0.026(3) 0.024(3) 0.003(2) 0.006(2) 0.001(2)
C37 0.022(2) 0.032(3) 0.023(3) 0.000(2) 0.012(2) -0.003(2)
C38 0.016(2) 0.025(3) 0.020(3) -0.002(2) 0.000(2) -0.003(2)

loop_
_atom_type_symbol
_atom_type_description
_atom_type_scat_dispersion_real
_atom_type_scat_dispersion_imag
_atom_type_scat_source
C C 0.0033 0.0016 'International Tables Vol C Tables 4.2.6.8 and 6.1.1.4'
H H 0.0000 0.0000 'International Tables Vol C Tables 4.2.6.8 and 6.1.1.4'
O O 0.0106 0.0060 'International Tables Vol C Tables 4.2.6.8 and 6.1.1.4'

loop_
_geom_angle_atom_site_label_1
_geom_angle_atom_site_label_2
_geom_angle_atom_site_label_3
_geom_angle_site_symmetry_1
_geom_angle_site_symmetry_3
_geom_angle
_geom_angle_publ_flag
C4 O2 C6 . . 106.6(3) ?
C17 O5 H5 . . 104(3) ?
C25 O7 C23 . . 106.9(3) ?
C36 O10 H10 . . 104(4) ?
C2 C1 H1A . . 109.5 ?
C2 C1 H1B . . 109.5 ?
H1A C1 H1B . . 109.5 ?
C2 C1 H1C . . 109.5 ?
H1A C1 H1C . . 109.5 ?
H1B C1 H1C . . 109.5 ?
O1 C2 C3 . . 119.6(4) ?
O1 C2 C1 . . 121.0(4) ?
C3 C2 C1 . . 119.4(4) ?
C4 C3 C19 . . 105.8(4) ?
C4 C3 C2 . . 130.3(4) ?
C19 C3 C2 . . 123.9(4) ?
C3 C4 O2 . . 112.2(4) ?
C3 C4 C5 . . 136.2(4) ?
O2 C4 C5 . . 111.6(4) ?
C4 C5 H5A . . 109.5 ?
C4 C5 H5B . . 109.5 ?
H5A C5 H5B . . 109.5 ?
C4 C5 H5C . . 109.5 ?
H5A C5 H5C . . 109.5 ?
H5B C5 H5C . . 109.5 ?
C7 C6 O2 . . 126.4(4) ?
C7 C6 C19 . . 124.1(4) ?
O2 C6 C19 . . 109.4(4) ?
C6 C7 C16 . . 116.5(4) ?
C6 C7 C8 . . 122.5(4) ?
C16 C7 C8 . . 121.1(4) ?
O3 C8 C7 . . 121.5(4) ?
O3 C8 C9 . . 120.7(4) ?
C7 C8 C9 . . 117.8(4) ?
C10 C9 C14 . . 119.9(4) ?
C10 C9 C8 . . 119.6(4) ?
C14 C9 C8 . . 120.5(4) ?
C11 C10 C9 . . 120.5(4) ?
C11 C10 H10A . . 119.8 ?
C9 C10 H10A . . 119.8 ?
C10 C11 C12 . . 119.8(4) ?
C10 C11 H11 . . 120.1 ?
C12 C11 H11 . . 120.1 ?
C13 C12 C11 . . 120.3(4) ?
C13 C12 H12 . . 119.9 ?
C11 C12 H12 . . 119.9 ?
C12 C13 C14 . . 119.8(4) ?
C12 C13 H13 . . 120.1 ?
C14 C13 H13 . . 120.1 ?
C9 C14 C13 . . 119.7(4) ?
C9 C14 C15 . . 120.6(4) ?
C13 C14 C15 . . 119.7(4) ?
O4 C15 C16 . . 121.6(4) ?
O4 C15 C14 . . 119.3(4) ?
C16 C15 C14 . . 119.0(4) ?
C7 C16 C17 . . 119.9(4) ?
C7 C16 C15 . . 120.1(4) ?
C17 C16 C15 . . 120.0(4) ?
O5 C17 C18 . . 115.6(4) ?
O5 C17 C16 . . 122.8(4) ?
C18 C17 C16 . . 121.6(4) ?
C19 C18 C17 . . 118.5(4) ?
C19 C18 H18 . . 120.8 ?
C17 C18 H18 . . 120.8 ?
C18 C19 C6 . . 119.5(4) ?
C18 C19 C3 . . 134.6(4) ?
C6 C19 C3 . . 105.9(4) ?
C21 C20 H20A . . 109.5 ?
C21 C20 H20B . . 109.5 ?
H20A C20 H20B . . 109.5 ?
C21 C20 H20C . . 109.5 ?
H20A C20 H20C . . 109.5 ?
H20B C20 H20C . . 109.5 ?
O6 C21 C22 . . 118.3(4) ?
O6 C21 C20 . . 121.1(4) ?
C22 C21 C20 . . 120.6(4) ?
C23 C22 C38 . . 106.7(4) ?
C23 C22 C21 . . 128.6(4) ?
C38 C22 C21 . . 124.6(4) ?
C22 C23 O7 . . 110.7(4) ?
C22 C23 C24 . . 135.9(4) ?
O7 C23 C24 . . 113.4(4) ?
C23 C24 H24A . . 109.5 ?
C23 C24 H24B . . 109.5 ?
H24A C24 H24B . . 109.5 ?
C23 C24 H24C . . 109.5 ?
H24A C24 H24C . . 109.5 ?
H24B C24 H24C . . 109.5 ?
C26 C25 O7 . . 126.3(4) ?
C26 C25 C38 . . 123.7(4) ?
O7 C25 C38 . . 110.0(4) ?
C25 C26 C35 . . 117.0(4) ?
C25 C26 C27 . . 121.9(4) ?
C35 C26 C27 . . 121.2(4) ?
O8 C27 C28 . . 121.4(4) ?
O8 C27 C26 . . 121.3(4) ?
C28 C27 C26 . . 117.3(4) ?
C29 C28 C33 . . 119.9(4) ?
C29 C28 C27 . . 119.3(4) ?
C33 C28 C27 . . 120.8(4) ?
C28 C29 C30 . . 119.8(4) ?
C28 C29 H29 . . 120.1 ?
C30 C29 H29 . . 120.1 ?
C29 C30 C31 . . 120.0(4) ?
C29 C30 H30 . . 120.0 ?
C31 C30 H30 . . 120.0 ?
C32 C31 C30 . . 120.0(4) ?
C32 C31 H31 . . 120.0 ?
C30 C31 H31 . . 120.0 ?
C33 C32 C31 . . 120.1(4) ?
C33 C32 H32 . . 120.0 ?
C31 C32 H32 . . 120.0 ?
C32 C33 C28 . . 120.3(4) ?
C32 C33 C34 . . 118.9(4) ?
C28 C33 C34 . . 120.8(4) ?
O9 C34 C35 . . 121.3(4) ?
O9 C34 C33 . . 119.4(4) ?
C35 C34 C33 . . 119.3(4) ?
C26 C35 C36 . . 119.6(4) ?
C26 C35 C34 . . 120.3(4) ?
C36 C35 C34 . . 120.0(4) ?
O10 C36 C37 . . 116.9(4) ?
O10 C36 C35 . . 121.5(4) ?
C37 C36 C35 . . 121.6(4) ?
C38 C37 C36 . . 118.2(4) ?
C38 C37 H37 . . 120.9 ?
C36 C37 H37 . . 120.9 ?
C37 C38 C25 . . 119.9(4) ?
C37 C38 C22 . . 134.4(4) ?
C25 C38 C22 . . 105.7(3) ?

loop_
_geom_bond_atom_site_label_1
_geom_bond_atom_site_label_2
_geom_bond_site_symmetry_2
_geom_bond_distance
_geom_bond_publ_flag
O1 C2 . 1.223(5) ?
O2 C4 . 1.373(5) ?
O2 C6 . 1.385(4) ?
O3 C8 . 1.230(5) ?
O4 C15 . 1.252(5) ?
O5 C17 . 1.354(5) ?
O5 H5 . 0.840(10) ?
O6 C21 . 1.231(5) ?
O7 C25 . 1.385(5) ?
O7 C23 . 1.395(5) ?
O8 C27 . 1.224(5) ?
O9 C34 . 1.248(5) ?
O10 C36 . 1.352(5) ?
O10 H10 . 0.840(10) ?
C1 C2 . 1.502(5) ?
C1 H1A . 0.9800 ?
C1 H1B . 0.9800 ?
C1 H1C . 0.9800 ?
C2 C3 . 1.469(6) ?
C3 C4 . 1.361(5) ?
C3 C19 . 1.453(5) ?
C4 C5 . 1.493(5) ?
C5 H5A . 0.9800 ?
C5 H5B . 0.9800 ?
C5 H5C . 0.9800 ?
C6 C7 . 1.374(5) ?
C6 C19 . 1.407(5) ?
C7 C16 . 1.413(5) ?
C7 C8 . 1.479(6) ?
C8 C9 . 1.487(6) ?
C9 C10 . 1.390(6) ?
C9 C14 . 1.393(5) ?
C10 C11 . 1.386(6) ?
C10 H10A . 0.9500 ?
C11 C12 . 1.397(6) ?
C11 H11 . 0.9500 ?
C12 C13 . 1.383(6) ?
C12 H12 . 0.9500 ?
C13 C14 . 1.407(5) ?
C13 H13 . 0.9500 ?
C14 C15 . 1.492(6) ?
C15 C16 . 1.453(6) ?
C16 C17 . 1.420(6) ?
C17 C18 . 1.396(5) ?
C18 C19 . 1.375(5) ?
C18 H18 . 0.9500 ?
C20 C21 . 1.501(6) ?
C20 H20A . 0.9800 ?
C20 H20B . 0.9800 ?
C20 H20C . 0.9800 ?
C21 C22 . 1.464(6) ?
C22 C23 . 1.375(6) ?
C22 C38 . 1.456(5) ?
C23 C24 . 1.461(5) ?
C24 H24A . 0.9800 ?
C24 H24B . 0.9800 ?
C24 H24C . 0.9800 ?
C25 C26 . 1.368(5) ?
C25 C38 . 1.410(5) ?
C26 C35 . 1.424(5) ?
C26 C27 . 1.496(5) ?
C27 C28 . 1.488(6) ?
C28 C29 . 1.385(5) ?
C28 C33 . 1.403(5) ?
C29 C30 . 1.388(6) ?
C29 H29 . 0.9500 ?
C30 C31 . 1.403(6) ?
C30 H30 . 0.9500 ?
C31 C32 . 1.383(6) ?
C31 H31 . 0.9500 ?
C32 C33 . 1.375(6) ?
C32 H32 . 0.9500 ?
C33 C34 . 1.490(5) ?
C34 C35 . 1.447(6) ?
C35 C36 . 1.420(5) ?
C36 C37 . 1.401(6) ?
C37 C38 . 1.380(5) ?
C37 H37 . 0.9500 ?

loop_
_geom_hbond_atom_site_label_D
_geom_hbond_atom_site_label_H
_geom_hbond_atom_site_label_A
_geom_hbond_site_symmetry_A
_geom_hbond_distance_DH
_geom_hbond_distance_HA
_geom_hbond_distance_DA
_geom_hbond_angle_DHA
_geom_hbond_publ_flag
O5 H5 O4 . 0.840(10) 1.82(2) 2.596(4) 153(4) yes
O10 H10 O9 . 0.840(10) 1.77(3) 2.552(4) 153(6) yes

loop_
_geom_torsion_atom_site_label_1
_geom_torsion_atom_site_label_2
_geom_torsion_atom_site_label_3
_geom_torsion_atom_site_label_4
_geom_torsion_site_symmetry_1
_geom_torsion_site_symmetry_2
_geom_torsion_site_symmetry_3
_geom_torsion_site_symmetry_4
_geom_torsion
_geom_torsion_publ_flag
O1 C2 C3 C4 . . . . 173.4(4) ?
C1 C2 C3 C4 . . . . -8.3(7) ?
O1 C2 C3 C19 . . . . -4.8(6) ?
C1 C2 C3 C19 . . . . 173.4(4) ?
C19 C3 C4 O2 . . . . -1.9(5) ?
C2 C3 C4 O2 . . . . 179.6(4) ?
C19 C3 C4 C5 . . . . 177.4(5) ?
C2 C3 C4 C5 . . . . -1.1(8) ?
C6 O2 C4 C3 . . . . 1.0(4) ?
C6 O2 C4 C5 . . . . -178.5(3) ?
C4 O2 C6 C7 . . . . 179.6(4) ?
C4 O2 C6 C19 . . . . 0.4(4) ?
O2 C6 C7 C16 . . . . -178.5(4) ?
C19 C6 C7 C16 . . . . 0.5(6) ?
O2 C6 C7 C8 . . . . 1.4(7) ?
C19 C6 C7 C8 . . . . -179.6(4) ?
C6 C7 C8 O3 . . . . 8.5(6) ?
C16 C7 C8 O3 . . . . -171.5(4) ?
C6 C7 C8 C9 . . . . -171.4(4) ?
C16 C7 C8 C9 . . . . 8.5(6) ?
O3 C8 C9 C10 . . . . -8.8(6) ?
C7 C8 C9 C10 . . . . 171.2(4) ?
O3 C8 C9 C14 . . . . 173.8(4) ?
C7 C8 C9 C14 . . . . -6.3(6) ?
C14 C9 C10 C11 . . . . 0.9(6) ?
C8 C9 C10 C11 . . . . -176.5(4) ?
C9 C10 C11 C12 . . . . -0.5(7) ?
C10 C11 C12 C13 . . . . -1.0(7) ?
C11 C12 C13 C14 . . . . 2.1(7) ?
C10 C9 C14 C13 . . . . 0.2(6) ?
C8 C9 C14 C13 . . . . 177.6(4) ?
C10 C9 C14 C15 . . . . -179.3(4) ?
C8 C9 C14 C15 . . . . -1.8(6) ?
C12 C13 C14 C9 . . . . -1.7(6) ?
C12 C13 C14 C15 . . . . 177.7(4) ?
C9 C14 C15 O4 . . . . -173.1(4) ?
C13 C14 C15 O4 . . . . 7.5(6) ?
C9 C14 C15 C16 . . . . 8.0(6) ?
C13 C14 C15 C16 . . . . -171.4(4) ?
C6 C7 C16 C17 . . . . -1.8(6) ?
C8 C7 C16 C17 . . . . 178.3(4) ?
C6 C7 C16 C15 . . . . 177.5(4) ?
C8 C7 C16 C15 . . . . -2.4(6) ?
O4 C15 C16 C7 . . . . 175.3(4) ?
C14 C15 C16 C7 . . . . -5.8(6) ?
O4 C15 C16 C17 . . . . -5.4(7) ?
C14 C15 C16 C17 . . . . 173.5(4) ?
C7 C16 C17 O5 . . . . -178.6(4) ?
C15 C16 C17 O5 . . . . 2.1(6) ?
C7 C16 C17 C18 . . . . 1.9(6) ?
C15 C16 C17 C18 . . . . -177.5(4) ?
O5 C17 C18 C19 . . . . 180.0(3) ?
C16 C17 C18 C19 . . . . -0.5(6) ?
C17 C18 C19 C6 . . . . -0.9(6) ?
C17 C18 C19 C3 . . . . -178.7(4) ?
C7 C6 C19 C18 . . . . 0.9(6) ?
O2 C6 C19 C18 . . . . -179.9(3) ?
C7 C6 C19 C3 . . . . 179.3(4) ?
O2 C6 C19 C3 . . . . -1.5(5) ?
C4 C3 C19 C18 . . . . -179.9(4) ?
C2 C3 C19 C18 . . . . -1.3(7) ?
C4 C3 C19 C6 . . . . 2.1(5) ?
C2 C3 C19 C6 . . . . -179.3(4) ?
O6 C21 C22 C23 . . . . -176.5(4) ?
C20 C21 C22 C23 . . . . 2.5(7) ?
O6 C21 C22 C38 . . . . 0.8(7) ?
C20 C21 C22 C38 . . . . 179.8(4) ?
C38 C22 C23 O7 . . . . -1.3(5) ?
C21 C22 C23 O7 . . . . 176.4(4) ?
C38 C22 C23 C24 . . . . 178.7(5) ?
C21 C22 C23 C24 . . . . -3.6(9) ?
C25 O7 C23 C22 . . . . 0.5(5) ?
C25 O7 C23 C24 . . . . -179.5(3) ?
C23 O7 C25 C26 . . . . 178.8(4) ?
C23 O7 C25 C38 . . . . 0.6(4) ?
O7 C25 C26 C35 . . . . -176.4(4) ?
C38 C25 C26 C35 . . . . 1.7(6) ?
O7 C25 C26 C27 . . . . 2.4(6) ?
C38 C25 C26 C27 . . . . -179.5(4) ?
C25 C26 C27 O8 . . . . 4.7(6) ?
C35 C26 C27 O8 . . . . -176.5(4) ?
C25 C26 C27 C28 . . . . -175.1(4) ?
C35 C26 C27 C28 . . . . 3.7(6) ?
O8 C27 C28 C29 . . . . -3.1(6) ?
C26 C27 C28 C29 . . . . 176.7(4) ?
O8 C27 C28 C33 . . . . 176.1(4) ?
C26 C27 C28 C33 . . . . -4.1(6) ?
C33 C28 C29 C30 . . . . 1.7(6) ?
C27 C28 C29 C30 . . . . -179.1(4) ?
C28 C29 C30 C31 . . . . -2.0(7) ?
C29 C30 C31 C32 . . . . 1.6(7) ?
C30 C31 C32 C33 . . . . -0.9(7) ?
C31 C32 C33 C28 . . . . 0.6(7) ?
C31 C32 C33 C34 . . . . 179.7(4) ?
C29 C28 C33 C32 . . . . -1.0(6) ?
C27 C28 C33 C32 . . . . 179.8(4) ?
C29 C28 C33 C34 . . . . 179.9(4) ?
C27 C28 C33 C34 . . . . 0.7(6) ?
C32 C33 C34 O9 . . . . 2.9(6) ?
C28 C33 C34 O9 . . . . -178.1(4) ?
C32 C33 C34 C35 . . . . -175.8(4) ?
C28 C33 C34 C35 . . . . 3.3(6) ?
C25 C26 C35 C36 . . . . -1.0(6) ?
C27 C26 C35 C36 . . . . -179.8(4) ?
C25 C26 C35 C34 . . . . 179.0(4) ?
C27 C26 C35 C34 . . . . 0.2(6) ?
O9 C34 C35 C26 . . . . 177.7(4) ?
C33 C34 C35 C26 . . . . -3.7(6) ?
O9 C34 C35 C36 . . . . -2.3(6) ?
C33 C34 C35 C36 . . . . 176.3(4) ?
C26 C35 C36 O10 . . . . 178.0(4) ?
C34 C35 C36 O10 . . . . -2.0(6) ?
C26 C35 C36 C37 . . . . 0.0(6) ?
C34 C35 C36 C37 . . . . 180.0(4) ?
O10 C36 C37 C38 . . . . -177.7(4) ?
C35 C36 C37 C38 . . . . 0.3(6) ?
C36 C37 C38 C25 . . . . 0.3(6) ?
C36 C37 C38 C22 . . . . 177.9(4) ?
C26 C25 C38 C37 . . . . -1.3(6) ?
O7 C25 C38 C37 . . . . 177.0(4) ?
C26 C25 C38 C22 . . . . -179.6(4) ?
O7 C25 C38 C22 . . . . -1.3(4) ?
C23 C22 C38 C37 . . . . -176.4(5) ?
C21 C22 C38 C37 . . . . 5.9(7) ?
C23 C22 C38 C25 . . . . 1.5(4) ?
C21 C22 C38 C25 . . . . -176.2(4) ?
